data_2204187
loop_
_publ_author_name
'T\"urktekin, Sevim'
'Akkurt, Mehmet'
'Orhan, Ersin'
'K\"u\,c\"ukbay, F. Zehra'
'K\"u\,c\"ukbay, Hasan'
'B\"uy\"ukg\"ung\"or, Orhan'

_publ_section_title Dichlorobis[1-(2-ethoxyethyl)-1<i>H</i>-benzimidazole-\k<i>N</i>^3^]cobalt(II)
_journal_issue 9
_journal_name_full 'Acta Crystallographica Section E'
_journal_page_first m1220
_journal_page_last m1222
_journal_paper_doi 10.1107/S1600536804018835
_journal_volume 60
_journal_year 2004
_chemical_formula_iupac '[Co Cl2 (C11 H14 N2 O)2]'
_chemical_formula_moiety 'C22 H28 Cl2 Co N4 O2'
_chemical_formula_sum 'C22 H28 Cl2 Co N4 O2'
_chemical_formula_weight 510.31
_chemical_name_systematic
;
Dichlorobis[1-(2-ethoxyethyl)-1H-benzimidazole-\kN^3^]cobalt(II)
;
_space_group_IT_number 29
_symmetry_cell_setting orthorhombic
_symmetry_space_group_name_Hall 'P 2c -2ac'
_symmetry_space_group_name_H-M 'P c a 21'
_atom_sites_solution_hydrogens geom
_atom_sites_solution_primary direct
_atom_sites_solution_secondary difmap
_cell_angle_alpha 90
_cell_angle_beta 90
_cell_angle_gamma 90
_cell_formula_units_Z 4
_cell_length_a 17.5842(17)
_cell_length_b 7.6235(8)
_cell_length_c 17.8892(13)
_cell_measurement_reflns_used 5762
_cell_measurement_temperature 150
_cell_measurement_theta_max 28.36
_cell_measurement_theta_min 1.62
_cell_volume 2398.1(4)
_computing_cell_refinement X-AREA
_computing_data_collection 'X-AREA (Stoe & Cie, 2002)'
_computing_data_reduction 'X-RED32 (Stoe & Cie, 2002)'
_computing_molecular_graphics 'ORTEPIII (Farrugia, 1997)'
_computing_publication_material 'WinGX (Farrugia, 1999)'
_computing_structure_refinement 'SHELXL97 (Sheldrick, 1997)'
_computing_structure_solution 'SHELXS97 (Sheldrick, 1997)'
_diffrn_ambient_temperature 150
_diffrn_detector_area_resol_mean 6.67
_diffrn_measured_fraction_theta_full 0.992
_diffrn_measured_fraction_theta_max 0.992
_diffrn_measurement_device '2-circle goniometer'
_diffrn_measurement_device_type 'Stoe IPDS II'
_diffrn_measurement_method \w
_diffrn_radiation_monochromator 'plane graphite'
_diffrn_radiation_type 'Mo K\a'
_diffrn_radiation_wavelength 0.71073
_diffrn_reflns_av_R_equivalents 0.0311
_diffrn_reflns_av_sigmaI/netI 0.0294
_diffrn_reflns_limit_h_max 23
_diffrn_reflns_limit_h_min -23
_diffrn_reflns_limit_k_max 10
_diffrn_reflns_limit_k_min -10
_diffrn_reflns_limit_l_max 22
_diffrn_reflns_limit_l_min -23
_diffrn_reflns_number 15539
_diffrn_reflns_reduction_process ' ?'
_diffrn_reflns_theta_full 28.31
_diffrn_reflns_theta_max 28.31
_diffrn_reflns_theta_min 2.28
_diffrn_standards_decay_% <2
_diffrn_standards_number 0
_exptl_absorpt_coefficient_mu 0.964
_exptl_absorpt_correction_T_max 0.693
_exptl_absorpt_correction_T_min 0.577
_exptl_absorpt_correction_type integration
_exptl_absorpt_process_details '(X-RED32; Stoe & Cie, 2002)'
_exptl_crystal_colour violet
_exptl_crystal_density_diffrn 1.413
_exptl_crystal_density_meas ?
_exptl_crystal_density_method .
_exptl_crystal_description prism
_exptl_crystal_F_000 1060
_exptl_crystal_size_max 0.64
_exptl_crystal_size_mid 0.50
_exptl_crystal_size_min 0.41
_refine_diff_density_max 0.499
_refine_diff_density_min -0.322
_refine_ls_abs_structure_details 'Flack (1983), with how many Friedel pairs'
_refine_ls_abs_structure_Flack 0.0000(10)
_refine_ls_extinction_method none
_refine_ls_goodness_of_fit_ref 0.980
_refine_ls_hydrogen_treatment constr
_refine_ls_matrix_type full
_refine_ls_number_parameters 280
_refine_ls_number_reflns 5762
_refine_ls_number_restraints 1
_refine_ls_restrained_S_all 0.980
_refine_ls_R_factor_all 0.0351
_refine_ls_R_factor_gt 0.0303
_refine_ls_shift/su_max 0.001
_refine_ls_shift/su_mean 0.000
_refine_ls_structure_factor_coef Fsqd
_refine_ls_weighting_details 'calc w = 1/[\s^2^(Fo^2^)+(0.0489P)^2^]         where P=(Fo^2^+2Fc^2^)/3'
_refine_ls_weighting_scheme calc
_refine_ls_wR_factor_gt 0.0714
_refine_ls_wR_factor_ref 0.0729
_reflns_number_gt 5101
_reflns_number_total 5762
_reflns_threshold_expression I>2\s(I)
_cod_data_source_file hg6082.cif
_cod_data_source_block I
_cod_depositor_comments
;
The following automatic conversions were performed:
'_symmetry_cell_setting' value 'Orthorhombic' changed to 'orthorhombic'
according to '/home/saulius/struct/CIF-dictionaries/cif_core.dic'
dictionary named 'cif_core.dic' version 2.4.1 from 2010-06-29.

Automatic conversion script
Id: cif_fix_enum 1527 2010-12-29 10:47:43Z saulius 

The following automatic conversions were performed:

'_symmetry_cell_setting' value 'Orthorhombic' changed to
'orthorhombic' according to
/home/saulius/struct/CIF-dictionaries/cif_core.dic dictionary named
'cif_core.dic' version 2.4.1 from 2010-06-29.

Automatic conversion script
Id: cif_fix_values 1715 2011-07-08 13:25:40Z adriana 
;
_cod_database_code 2204187

loop_
_symmetry_equiv_pos_as_xyz
x,y,z
-x,-y,1/2+z
1/2-x,y,1/2+z
1/2+x,-y,z

loop_
_atom_site_aniso_label
_atom_site_aniso_U_11
_atom_site_aniso_U_22
_atom_site_aniso_U_33
_atom_site_aniso_U_12
_atom_site_aniso_U_13
_atom_site_aniso_U_23
Co1 0.01990(10) 0.02530(10) 0.02110(10) -0.00040(10) 0.00130(10) 0.00110(10)
Cl1 0.0283(2) 0.0343(3) 0.0256(2) -0.0066(2) -0.0049(2) 0.0032(2)
Cl2 0.0312(3) 0.0274(3) 0.0468(3) -0.0012(2) 0.0050(2) 0.0084(2)
O1 0.0375(9) 0.0339(9) 0.0255(9) -0.0002(7) -0.0013(7) 0.0025(7)
O2 0.0601(13) 0.0547(13) 0.0396(11) 0.0020(10) 0.0091(10) -0.0080(9)
N1 0.0281(9) 0.0281(9) 0.0214(9) -0.0022(7) 0.0015(7) -0.0003(7)
N2 0.0310(9) 0.0272(9) 0.0238(10) -0.0024(7) 0.0020(8) -0.0054(7)
N3 0.0204(8) 0.0290(8) 0.0276(11) 0.0017(6) -0.0004(7) 0.0003(7)
N4 0.0249(8) 0.0259(9) 0.0335(10) 0.0032(7) 0.0015(8) 0.0011(8)
C1 0.0304(10) 0.0258(10) 0.0249(11) -0.0036(8) 0.0033(9) -0.0021(8)
C2 0.0277(10) 0.0282(10) 0.0200(10) -0.0018(8) -0.0001(8) -0.0013(9)
C3 0.0406(13) 0.0341(12) 0.0230(12) -0.0066(10) -0.0020(10) -0.0012(9)
C4 0.0516(15) 0.0350(13) 0.0289(13) -0.0135(11) -0.0045(12) 0.0010(10)
C5 0.0450(14) 0.0359(13) 0.0269(12) -0.0097(11) -0.0003(11) 0.0056(10)
C6 0.0357(12) 0.0395(13) 0.0219(11) -0.0028(10) 0.0006(9) 0.0025(10)
C7 0.0254(10) 0.0299(11) 0.0236(11) -0.0002(8) 0.0008(9) -0.0018(8)
C8 0.0407(13) 0.0366(13) 0.0248(12) -0.0039(10) 0.0014(10) -0.0085(9)
C9 0.0447(13) 0.0304(11) 0.0222(11) -0.0059(10) -0.0001(10) -0.0018(9)
C10 0.0406(13) 0.0310(11) 0.0344(13) 0.0018(10) -0.0080(11) -0.0028(10)
C11 0.0420(16) 0.063(2) 0.0453(17) -0.0029(13) -0.0034(13) 0.0025(14)
C12 0.0210(9) 0.0268(10) 0.0304(12) -0.0022(7) -0.0007(8) 0.0011(8)
C13 0.0208(8) 0.0308(9) 0.0217(9) 0.0004(7) 0.0018(10) 0.0032(10)
C14 0.0257(11) 0.0374(12) 0.0291(13) 0.0000(9) -0.0001(9) -0.0029(10)
C15 0.0309(12) 0.0396(12) 0.0281(12) -0.0073(10) -0.0040(10) -0.0013(10)
C16 0.0247(10) 0.0437(13) 0.0334(12) -0.0024(9) -0.0049(9) 0.0081(10)
C17 0.0233(9) 0.0394(11) 0.0313(12) 0.0063(8) 0.0006(10) 0.0073(11)
C18 0.0243(9) 0.0276(10) 0.0259(12) 0.0014(8) -0.0006(8) 0.0053(7)
C19 0.0340(12) 0.0242(11) 0.0551(16) 0.0060(9) 0.0026(11) -0.0012(11)
C20 0.0383(13) 0.0314(13) 0.0624(19) -0.0006(10) 0.0173(13) -0.0144(12)
C21 0.092(3) 0.068(2) 0.052(2) -0.012(2) 0.011(2) -0.0042(17)
C22 0.214(8) 0.085(4) 0.053(3) 0.014(4) 0.030(4) -0.004(2)

loop_
_atom_site_label
_atom_site_fract_x
_atom_site_fract_y
_atom_site_fract_z
_atom_site_U_iso_or_equiv
_atom_site_thermal_displace_type
_atom_site_calc_flag
_atom_site_refinement_flags
_atom_site_occupancy
_atom_site_type_symbol
Co1 0.436470(10) 0.13445(3) 0.99175(2) 0.02210(10) Uani . . 1.000 Co
Cl1 0.52384(3) 0.29074(7) 1.05419(3) 0.02940(10) Uani . . 1.000 Cl
Cl2 0.41752(3) -0.14960(7) 1.02076(4) 0.0351(2) Uani . . 1.000 Cl
O1 0.30541(10) 0.0041(2) 0.70782(10) 0.0323(5) Uani . . 1.000 O
O2 0.25378(14) 0.5134(3) 1.20599(12) 0.0515(7) Uani . . 1.000 O
N1 0.45752(11) 0.1537(2) 0.88137(11) 0.0259(5) Uani . . 1.000 N
N2 0.45672(11) 0.0868(3) 0.76074(11) 0.0273(5) Uani . . 1.000 N
N3 0.33842(9) 0.2607(2) 1.01024(10) 0.0257(5) Uani . . 1.000 N
N4 0.25644(10) 0.4643(2) 1.04593(12) 0.0281(5) Uani . . 1.000 N
C1 0.44138(13) 0.0342(3) 0.83076(13) 0.0270(6) Uani . . 1.000 C
C2 0.48519(13) 0.2969(3) 0.84154(12) 0.0253(6) Uani . . 1.000 C
C3 0.51056(15) 0.4610(3) 0.86561(14) 0.0326(7) Uani . . 1.000 C
C4 0.53533(17) 0.5767(3) 0.81145(15) 0.0385(8) Uani . . 1.000 C
C5 0.53532(16) 0.5326(3) 0.73497(15) 0.0359(8) Uani . . 1.000 C
C6 0.50993(14) 0.3725(3) 0.71034(14) 0.0324(7) Uani . . 1.000 C
C7 0.48500(12) 0.2557(3) 0.76531(13) 0.0263(6) Uani . . 1.000 C
C8 0.43941(15) -0.0083(3) 0.69226(14) 0.0340(7) Uani . . 1.000 C
C9 0.36518(14) 0.0502(3) 0.65847(13) 0.0324(7) Uani . . 1.000 C
C10 0.23301(14) 0.0545(3) 0.67792(15) 0.0353(7) Uani . . 1.000 C
C11 0.17177(17) -0.0089(4) 0.7295(2) 0.0501(10) Uani . . 1.000 C
C12 0.32948(12) 0.4122(3) 1.04334(13) 0.0261(6) Uani . . 1.000 C
C13 0.26592(10) 0.2065(3) 0.98884(14) 0.0244(5) Uani . . 1.000 C
C14 0.24169(13) 0.0546(3) 0.95324(13) 0.0307(7) Uani . . 1.000 C
C15 0.16422(14) 0.0370(3) 0.94086(14) 0.0329(7) Uani . . 1.000 C
C16 0.11307(14) 0.1664(3) 0.96345(15) 0.0339(7) Uani . . 1.000 C
C17 0.13585(12) 0.3169(3) 0.99857(15) 0.0313(6) Uani . . 1.000 C
C18 0.21374(12) 0.3344(3) 1.01154(12) 0.0259(6) Uani . . 1.000 C
C19 0.22826(15) 0.6201(3) 1.08385(17) 0.0378(8) Uani . . 1.000 C
C20 0.19570(15) 0.5781(4) 1.16058(19) 0.0440(9) Uani . . 1.000 C
C21 0.2321(3) 0.4574(6) 1.2803(2) 0.0707(14) Uani . . 1.000 C
C22 0.2174(5) 0.5930(7) 1.3331(3) 0.117(3) Uani . . 1.000 C
H1 0.42140 -0.07550 0.84230 0.0320 Uiso calc R 1.000 H
H3 0.51080 0.49120 0.91600 0.0390 Uiso calc R 1.000 H
H4 0.55250 0.68690 0.82590 0.0460 Uiso calc R 1.000 H
H5 0.55290 0.61390 0.70030 0.0430 Uiso calc R 1.000 H
H6 0.50940 0.34330 0.65990 0.0390 Uiso calc R 1.000 H
H8A 0.43690 -0.13280 0.70300 0.0410 Uiso calc R 1.000 H
H8B 0.48000 0.01020 0.65640 0.0410 Uiso calc R 1.000 H
H9A 0.36570 0.17620 0.65080 0.0390 Uiso calc R 1.000 H
H9B 0.35770 -0.00620 0.61040 0.0390 Uiso calc R 1.000 H
H10A 0.22620 0.00340 0.62870 0.0420 Uiso calc R 1.000 H
H10B 0.23040 0.18110 0.67320 0.0420 Uiso calc R 1.000 H
H11A 0.12300 0.02360 0.70990 0.0750 Uiso calc R 1.000 H
H11B 0.17850 0.04330 0.77790 0.0750 Uiso calc R 1.000 H
H11C 0.17460 -0.13430 0.73390 0.0750 Uiso calc R 1.000 H
H12 0.36950 0.47720 1.06310 0.0310 Uiso calc R 1.000 H
H14 0.27590 -0.03150 0.93830 0.0370 Uiso calc R 1.000 H
H15 0.14600 -0.06300 0.91710 0.0390 Uiso calc R 1.000 H
H16 0.06150 0.14970 0.95430 0.0410 Uiso calc R 1.000 H
H17 0.10130 0.40280 1.01300 0.0380 Uiso calc R 1.000 H
H19A 0.18910 0.67440 1.05350 0.0450 Uiso calc R 1.000 H
H19B 0.26950 0.70370 1.08930 0.0450 Uiso calc R 1.000 H
H20A 0.17420 0.68320 1.18270 0.0530 Uiso calc R 1.000 H
H20B 0.15560 0.49130 1.15600 0.0530 Uiso calc R 1.000 H
H21A 0.18680 0.38540 1.27610 0.0850 Uiso calc R 1.000 H
H21B 0.27230 0.38360 1.29990 0.0850 Uiso calc R 1.000 H
H22A 0.20430 0.54170 1.38040 0.1760 Uiso calc R 1.000 H
H22B 0.17600 0.66420 1.31580 0.1760 Uiso calc R 1.000 H
H22C 0.26200 0.66430 1.33890 0.1760 Uiso calc R 1.000 H

loop_
_atom_type_symbol
_atom_type_description
_atom_type_scat_dispersion_real
_atom_type_scat_dispersion_imag
_atom_type_scat_source
O O 0.0106 0.0060 'International Tables Vol C Tables 4.2.6.8 and 6.1.1.4'
N N 0.0061 0.0033 'International Tables Vol C Tables 4.2.6.8 and 6.1.1.4'
Co Co 0.3494 0.9721 'International Tables Vol C Tables 4.2.6.8 and 6.1.1.4'
Cl Cl 0.1484 0.1585 'International Tables Vol C Tables 4.2.6.8 and 6.1.1.4'
H H 0.0000 0.0000 'International Tables Vol C Tables 4.2.6.8 and 6.1.1.4'
C C 0.0033 0.0016 'International Tables Vol C Tables 4.2.6.8 and 6.1.1.4'

loop_
_geom_angle_atom_site_label_1
_geom_angle_atom_site_label_2
_geom_angle_atom_site_label_3
_geom_angle
_geom_angle_publ_flag
Cl1 Co1 Cl2 119.84(2) yes
Cl1 Co1 N1 108.89(5) yes
Cl1 Co1 N3 104.61(5) yes
Cl2 Co1 N1 108.86(5) yes
Cl2 Co1 N3 107.27(5) yes
N1 Co1 N3 106.57(7) yes
C9 O1 C10 111.09(18) yes
C20 O2 C21 116.5(3) yes
Co1 N1 C1 125.78(15) yes
Co1 N1 C2 128.56(14) yes
C1 N1 C2 105.45(19) yes
C1 N2 C7 107.2(2) yes
C1 N2 C8 126.5(2) yes
C7 N2 C8 126.1(2) yes
Co1 N3 C12 127.09(14) yes
Co1 N3 C13 126.85(14) yes
C12 N3 C13 106.04(17) yes
C12 N4 C18 106.91(17) yes
C12 N4 C19 125.62(19) yes
C18 N4 C19 127.26(19) yes
N1 C1 N2 113.1(2) yes
N1 C2 C3 131.1(2) yes
N1 C2 C7 108.79(19) yes
C3 C2 C7 120.2(2) no
C2 C3 C4 117.2(2) no
C3 C4 C5 121.9(2) no
C4 C5 C6 121.6(2) no
C5 C6 C7 116.3(2) no
N2 C7 C2 105.5(2) yes
N2 C7 C6 131.7(2) yes
C2 C7 C6 122.8(2) no
N2 C8 C9 111.8(2) yes
O1 C9 C8 108.63(19) yes
O1 C10 C11 108.8(2) yes
N3 C12 N4 113.03(19) yes
N3 C13 C14 130.84(19) yes
N3 C13 C18 108.27(19) yes
C14 C13 C18 120.87(18) no
C13 C14 C15 117.1(2) no
C14 C15 C16 121.3(2) no
C15 C16 C17 122.5(2) no
C16 C17 C18 116.4(2) no
N4 C18 C13 105.75(18) yes
N4 C18 C17 132.3(2) yes
C13 C18 C17 121.9(2) no
N4 C19 C20 112.2(2) yes
O2 C20 C19 108.9(2) yes
O2 C21 C22 116.3(4) yes
N1 C1 H1 123.46 no
N2 C1 H1 123.46 no
C2 C3 H3 121.46 no
C4 C3 H3 121.36 no
C3 C4 H4 119.00 no
C5 C4 H4 119.07 no
C4 C5 H5 119.26 no
C6 C5 H5 119.14 no
C5 C6 H6 121.87 no
C7 C6 H6 121.84 no
N2 C8 H8A 109.29 no
N2 C8 H8B 109.29 no
C9 C8 H8A 109.27 no
C9 C8 H8B 109.22 no
H8A C8 H8B 107.88 no
O1 C9 H9A 109.92 no
O1 C9 H9B 109.98 no
C8 C9 H9A 109.98 no
C8 C9 H9B 110.00 no
H9A C9 H9B 108.34 no
O1 C10 H10A 109.92 no
O1 C10 H10B 109.95 no
C11 C10 H10A 109.92 no
C11 C10 H10B 109.91 no
H10A C10 H10B 108.34 no
C10 C11 H11A 109.52 no
C10 C11 H11B 109.45 no
C10 C11 H11C 109.53 no
H11A C11 H11B 109.44 no
H11A C11 H11C 109.48 no
H11B C11 H11C 109.40 no
N3 C12 H12 123.48 no
N4 C12 H12 123.49 no
C13 C14 H14 121.48 no
C15 C14 H14 121.43 no
C14 C15 H15 119.40 no
C16 C15 H15 119.35 no
C15 C16 H16 118.74 no
C17 C16 H16 118.75 no
C16 C17 H17 121.79 no
C18 C17 H17 121.85 no
N4 C19 H19A 109.23 no
N4 C19 H19B 109.18 no
C20 C19 H19A 109.13 no
C20 C19 H19B 109.20 no
H19A C19 H19B 107.85 no
O2 C20 H20A 109.86 no
O2 C20 H20B 109.88 no
C19 C20 H20A 109.93 no
C19 C20 H20B 109.92 no
H20A C20 H20B 108.32 no
O2 C21 H21A 108.18 no
O2 C21 H21B 108.15 no
C22 C21 H21A 108.24 no
C22 C21 H21B 108.29 no
H21A C21 H21B 107.36 no
C21 C22 H22A 109.42 no
C21 C22 H22B 109.54 no
C21 C22 H22C 109.54 no
H22A C22 H22B 109.43 no
H22A C22 H22C 109.35 no
H22B C22 H22C 109.54 no

loop_
_geom_bond_atom_site_label_1
_geom_bond_atom_site_label_2
_geom_bond_distance
_geom_bond_publ_flag
Co1 Cl1 2.2423(6) yes
Co1 Cl2 2.2516(6) yes
Co1 N1 2.014(2) yes
Co1 N3 2.0021(16) yes
O1 C9 1.417(3) yes
O1 C10 1.433(3) yes
O2 C20 1.395(4) yes
O2 C21 1.447(4) yes
N1 C1 1.315(3) yes
N1 C2 1.392(3) yes
N2 C1 1.343(3) yes
N2 C7 1.383(3) yes
N2 C8 1.456(3) yes
N3 C12 1.307(3) yes
N3 C13 1.394(2) yes
N4 C12 1.345(3) yes
N4 C18 1.387(3) yes
N4 C19 1.455(3) yes
C2 C3 1.396(3) no
C2 C7 1.399(3) no
C3 C4 1.381(4) no
C4 C5 1.409(4) no
C5 C6 1.372(3) no
C6 C7 1.397(3) no
C8 C9 1.506(4) no
C10 C11 1.498(4) no
C13 C14 1.389(3) no
C13 C18 1.399(3) no
C14 C15 1.387(3) no
C15 C16 1.395(3) no
C16 C17 1.368(3) no
C17 C18 1.396(3) no
C19 C20 1.521(4) no
C21 C22 1.424(7) no
C1 H1 0.9303 no
C3 H3 0.9304 no
C4 H4 0.9294 no
C5 H5 0.9297 no
C6 H6 0.9294 no
C8 H8A 0.9694 no
C8 H8B 0.9700 no
C9 H9A 0.9704 no
C9 H9B 0.9704 no
C10 H10A 0.9703 no
C10 H10B 0.9699 no
C11 H11A 0.9590 no
C11 H11B 0.9602 no
C11 H11C 0.9605 no
C12 H12 0.9304 no
C14 H14 0.9296 no
C15 H15 0.9298 no
C16 H16 0.9302 no
C17 H17 0.9298 no
C19 H19A 0.9697 no
C19 H19B 0.9703 no
C20 H20A 0.9703 no
C20 H20B 0.9705 no
C21 H21A 0.9703 no
C21 H21B 0.9691 no
C22 H22A 0.9602 no
C22 H22B 0.9594 no
C22 H22C 0.9598 no

loop_
_geom_contact_atom_site_label_1
_geom_contact_atom_site_label_2
_geom_contact_distance
_geom_contact_site_symmetry_2
_geom_contact_publ_flag
Co1 C16 3.894(2) 4_555 no
Co1 H3 3.3078 . no
Co1 H14 3.2383 . no
Co1 H16 3.1583 4_555 no
Cl1 N1 3.466(2) . no
Cl1 N3 3.3617(17) . no
Cl1 C3 3.622(3) . no
Cl1 C12 3.546(2) . no
Cl1 C8 3.340(3) 2_655 no
Cl2 C16 3.591(3) 4_555 no
Cl2 N1 3.4726(19) . no
Cl2 N3 3.4284(17) . no
Cl1 H8A 3.0022 2_655 no
Cl1 H8B 2.9345 2_655 no
Cl1 H3 2.9154 . no
Cl1 H19A 2.9181 4_565 no
Cl1 H12 3.0678 . no
Cl1 H5 3.0301 2_665 no
Cl1 H17 2.8029 4_565 no
Cl2 H14 3.0312 . no
Cl2 H19B 3.0869 1_545 no
Cl2 H12 3.0629 1_545 no
Cl2 H16 2.7970 4_555 no
O1 N2 2.894(3) . no
O1 C1 3.257(3) . no
O1 C20 3.356(3) 3_544 no
O2 N4 2.888(3) . no
O2 C12 3.291(3) . no
O1 H20A 2.5130 3_544 no
O2 H10B 2.6152 3_555 no
N1 Cl1 3.466(2) . no
N1 Cl2 3.4726(19) . no
N1 N3 3.220(3) . no
N2 O1 2.894(3) . no
N3 Cl1 3.3617(17) . no
N3 Cl2 3.4284(17) . no
N3 N1 3.220(3) . no
N4 O2 2.888(3) . no
C1 O1 3.257(3) . no
C3 Cl1 3.622(3) . no
C8 Cl1 3.340(3) 2_654 no
C9 C17 3.510(3) 3_554 no
C10 C13 3.576(4) 3_554 no
C12 O2 3.291(3) . no
C13 C10 3.576(4) 3_555 no
C16 Cl2 3.591(3) 4_455 no
C16 Co1 3.894(2) 4_455 no
C17 C9 3.510(3) 3_555 no
C20 O1 3.356(3) 3_565 no
C6 H8B 2.9727 . no
C7 H9A 2.9941 . no
C8 H6 3.0057 . no
C8 H20A 3.0905 3_544 no
C9 H20A 2.9147 3_544 no
C12 H10B 3.0999 3_555 no
C13 H10A 2.9456 3_555 no
C15 H9B 3.0750 3_555 no
C15 H11B 2.9264 . no
C16 H9B 2.9843 3_555 no
C16 H4 2.9052 4_465 no
C17 H9A 2.9270 3_555 no
C17 H3 3.0261 4_465 no
C17 H19A 3.0447 . no
C18 H20B 3.0256 . no
C19 H17 3.0553 . no
C20 H22B 2.8742 . no
C21 H10B 2.9227 3_555 no
C22 H20A 2.8790 . no
H1 H8A 2.5446 . no
H3 Co1 3.3078 . no
H3 Cl1 2.9154 . no
H3 C17 3.0261 4_565 no
H3 H17 2.4893 4_565 no
H4 C16 2.9052 4_565 no
H5 Cl1 3.0301 2_664 no
H6 C8 3.0057 . no
H6 H8B 2.5922 . no
H8A H1 2.5446 . no
H8A Cl1 3.0022 2_654 no
H8A H20A 2.4323 3_544 no
H8B C6 2.9727 . no
H8B H6 2.5922 . no
H8B Cl1 2.9345 2_654 no
H9A C7 2.9941 . no
H9A H10B 2.4129 . no
H9A C17 2.9270 3_554 no
H9A H20B 2.4330 3_554 no
H9B H10A 2.3365 . no
H9B C15 3.0750 3_554 no
H9B C16 2.9843 3_554 no
H10A H9B 2.3365 . no
H10A C13 2.9456 3_554 no
H10A H19B 2.3922 3_544 no
H10B H9A 2.4129 . no
H10B O2 2.6152 3_554 no
H10B C12 3.0999 3_554 no
H10B C21 2.9227 3_554 no
H11B C15 2.9264 . no
H12 Cl1 3.0678 . no
H12 Cl2 3.0629 1_565 no
H12 H19B 2.5086 . no
H14 Co1 3.2383 . no
H14 Cl2 3.0312 . no
H16 Co1 3.1583 4_455 no
H16 Cl2 2.7970 4_455 no
H17 C19 3.0553 . no
H17 Cl1 2.8029 4_465 no
H17 H3 2.4893 4_465 no
H19A C17 3.0447 . no
H19A Cl1 2.9181 4_465 no
H19B Cl2 3.0869 1_565 no
H19B H12 2.5086 . no
H19B H10A 2.3922 3_565 no
H20A C22 2.8790 . no
H20A H22B 2.3857 . no
H20A O1 2.5130 3_565 no
H20A C8 3.0905 3_565 no
H20A C9 2.9147 3_565 no
H20A H8A 2.4323 3_565 no
H20B C18 3.0256 . no
H20B H21A 2.3598 . no
H20B H9A 2.4330 3_555 no
H21A H20B 2.3598 . no
H22B C20 2.8742 . no
H22B H20A 2.3857 . no

loop_
_geom_hbond_atom_site_label_D
_geom_hbond_atom_site_label_H
_geom_hbond_atom_site_label_A
_geom_hbond_site_symmetry_A
_geom_hbond_distance_DH
_geom_hbond_distance_HA
_geom_hbond_distance_DA
_geom_hbond_angle_DHA
_geom_hbond_publ_flag
C16 H16 Cl2 4_455 0.93 2.80 3.591(3) 144 yes
C17 H17 Cl1 4_465 0.93 2.80 3.717(2) 168 yes
C20 H20A O1 3_565 0.97 2.51 3.356(3) 145 yes

loop_
_geom_torsion_atom_site_label_1
_geom_torsion_atom_site_label_2
_geom_torsion_atom_site_label_3
_geom_torsion_atom_site_label_4
_geom_torsion
_geom_torsion_publ_flag
Cl1 Co1 N1 C1 150.71(18) no
Cl2 Co1 N1 C1 18.5(2) no
N3 Co1 N1 C1 -96.95(19) no
Cl1 Co1 N1 C2 -35.4(2) no
Cl2 Co1 N1 C2 -167.65(17) no
N3 Co1 N1 C2 77.0(2) no
Cl1 Co1 N3 C12 7.77(19) no
Cl2 Co1 N3 C12 136.05(18) no
N1 Co1 N3 C12 -107.48(19) no
Cl1 Co1 N3 C13 -173.82(17) no
Cl2 Co1 N3 C13 -45.54(19) no
N1 Co1 N3 C13 70.93(19) no
C10 O1 C9 C8 -179.15(18) no
C9 O1 C10 C11 175.9(2) no
C21 O2 C20 C19 -176.8(3) no
C20 O2 C21 C22 -75.5(6) no
Co1 N1 C2 C7 -175.23(15) no
C1 N1 C2 C3 179.5(3) no
C2 N1 C1 N2 0.4(3) no
C1 N1 C2 C7 -0.4(2) no
Co1 N1 C1 N2 175.50(15) no
Co1 N1 C2 C3 4.6(4) no
C1 N2 C7 C6 180.0(2) no
C8 N2 C7 C2 174.2(2) no
C1 N2 C7 C2 0.1(2) no
C7 N2 C1 N1 -0.4(3) no
C8 N2 C1 N1 -174.4(2) no
C7 N2 C8 C9 -77.8(3) no
C1 N2 C8 C9 95.2(3) no
C8 N2 C7 C6 -6.0(4) no
C12 N3 C13 C18 -0.3(3) no
Co1 N3 C13 C18 -178.95(15) no
C13 N3 C12 N4 0.0(3) no
C12 N3 C13 C14 -178.5(3) no
Co1 N3 C13 C14 2.8(4) no
Co1 N3 C12 N4 178.71(15) no
C12 N4 C18 C13 -0.4(2) no
C18 N4 C19 C20 75.7(3) no
C19 N4 C12 N3 175.2(2) no
C19 N4 C18 C13 -175.3(2) no
C18 N4 C12 N3 0.2(3) no
C19 N4 C18 C17 4.6(4) no
C12 N4 C19 C20 -98.3(3) no
C12 N4 C18 C17 179.5(3) no
C7 C2 C3 C4 -0.5(4) no
N1 C2 C3 C4 179.7(2) no
N1 C2 C7 N2 0.2(2) no
C3 C2 C7 N2 -179.7(2) no
N1 C2 C7 C6 -179.7(2) no
C3 C2 C7 C6 0.4(4) no
C2 C3 C4 C5 0.0(4) no
C3 C4 C5 C6 0.6(4) no
C4 C5 C6 C7 -0.7(4) no
C5 C6 C7 N2 -179.7(2) no
C5 C6 C7 C2 0.2(4) no
N2 C8 C9 O1 -65.5(2) no
N3 C13 C18 C17 -179.5(2) no
C14 C13 C18 N4 178.8(2) no
C18 C13 C14 C15 0.6(3) no
C14 C13 C18 C17 -1.0(4) no
N3 C13 C14 C15 178.6(2) no
N3 C13 C18 N4 0.4(3) no
C13 C14 C15 C16 -0.2(4) no
C14 C15 C16 C17 0.2(4) no
C15 C16 C17 C18 -0.6(4) no
C16 C17 C18 N4 -178.8(2) no
C16 C17 C18 C13 1.0(4) no
N4 C19 C20 O2 63.7(3) no
